data_4035556
loop_
_publ_author_name
'Li, Jian'
'Bai, Shuhua'
'Li, Yang'
'Wang, Zhengbing'
'Huo, Xiaoyu'
'Liu, Li'

_publ_section_title
;
 Copper-Catalyzed Ring Expansion of Cyclopropyl Ketones/Formation of
 N-acyliminium/Hetero-[4 + 2]-Cycloaddition: A Route to Substituted
 Pentacyclic Isoindolin-1-one.
;
_journal_issue 15
_journal_name_full 'The Journal of organic chemistry'
_journal_page_first 8780
_journal_page_last 8785
_journal_paper_doi 10.1021/acs.joc.8b01120
_journal_volume 83
_journal_year 2018
_chemical_formula_sum 'C25 H20 Br N O2'
_chemical_formula_weight 446.33
_space_group_crystal_system monoclinic
_space_group_IT_number 14
_space_group_name_Hall '-P 2ybc'
_space_group_name_H-M_alt 'P 1 21/c 1'
_atom_sites_solution_hydrogens geom
_audit_creation_method SHELXL-2014
_cell_angle_alpha 90
_cell_angle_beta 105.845(4)
_cell_angle_gamma 90
_cell_formula_units_Z 4
_cell_length_a 13.333(2)
_cell_length_b 15.334(2)
_cell_length_c 10.1707(15)
_cell_measurement_reflns_used 3662
_cell_measurement_temperature 296(2)
_cell_measurement_theta_max 23.21
_cell_measurement_theta_min 2.47
_cell_volume 2000.4(5)
_computing_structure_refinement 'SHELXL-2014 (Sheldrick, 2014)'
_diffrn_ambient_temperature 296(2)
_diffrn_measured_fraction_theta_full 0.998
_diffrn_measured_fraction_theta_max 0.989
_diffrn_measurement_device_type 'Bruker APEX-II CCD'
_diffrn_radiation_type MoK\a
_diffrn_radiation_wavelength 0.71073
_diffrn_reflns_av_R_equivalents 0.0459
_diffrn_reflns_av_unetI/netI 0.0521
_diffrn_reflns_Laue_measured_fraction_full 0.998
_diffrn_reflns_Laue_measured_fraction_max 0.989
_diffrn_reflns_limit_h_max 17
_diffrn_reflns_limit_h_min -17
_diffrn_reflns_limit_k_max 19
_diffrn_reflns_limit_k_min -17
_diffrn_reflns_limit_l_max 13
_diffrn_reflns_limit_l_min -12
_diffrn_reflns_number 13061
_diffrn_reflns_point_group_measured_fraction_full 0.998
_diffrn_reflns_point_group_measured_fraction_max 0.989
_diffrn_reflns_theta_full 25.242
_diffrn_reflns_theta_max 27.296
_diffrn_reflns_theta_min 1.588
_exptl_absorpt_coefficient_mu 2.077
_exptl_absorpt_correction_T_max 0.987
_exptl_absorpt_correction_T_min 0.963
_exptl_absorpt_correction_type multi-scan
_exptl_absorpt_process_details sadabs
_exptl_crystal_colour colorless
_exptl_crystal_density_diffrn 1.482
_exptl_crystal_description block
_exptl_crystal_F_000 912
_exptl_crystal_size_max 0.200
_exptl_crystal_size_mid 0.200
_exptl_crystal_size_min 0.150
_refine_diff_density_max 0.649
_refine_diff_density_min -0.828
_refine_diff_density_rms 0.078
_refine_ls_extinction_method none
_refine_ls_goodness_of_fit_ref 1.076
_refine_ls_hydrogen_treatment constr
_refine_ls_matrix_type full
_refine_ls_number_parameters 263
_refine_ls_number_reflns 4446
_refine_ls_number_restraints 0
_refine_ls_restrained_S_all 1.076
_refine_ls_R_factor_all 0.0846
_refine_ls_R_factor_gt 0.0513
_refine_ls_shift/su_max 0.001
_refine_ls_shift/su_mean 0.000
_refine_ls_structure_factor_coef Fsqd
_refine_ls_weighting_details 'w=1/[\s^2^(Fo^2^)+(0.1000P)^2^] where P=(Fo^2^+2Fc^2^)/3'
_refine_ls_weighting_scheme calc
_refine_ls_wR_factor_gt 0.1503
_refine_ls_wR_factor_ref 0.1707
_reflns_Friedel_coverage 0.000
_reflns_number_gt 2968
_reflns_number_total 4446
_reflns_threshold_expression 'I > 2\s(I)'
_cod_data_source_file jo8b01120_si_003.cif
_cod_data_source_block 180120a
_cod_original_sg_symbol_H-M 'P 21/c'
_cod_database_code 4035556
_shelx_space_group_comment
;
The symmetry employed for this shelxl refinement is uniquely defined
by the following loop, which should always be used as a source of
symmetry information in preference to the above space-group names.
They are only intended as comments.
;
_shelx_estimated_absorpt_t_min 0.682
_shelx_estimated_absorpt_t_max 0.746
_shelxl_version_number 2014-3

loop_
_space_group_symop_operation_xyz
'x, y, z'
'-x, y+1/2, -z+1/2'
'-x, -y, -z'
'x, -y-1/2, z-1/2'

loop_
_atom_site_label
_atom_site_type_symbol
_atom_site_fract_x
_atom_site_fract_y
_atom_site_fract_z
_atom_site_U_iso_or_equiv
_atom_site_adp_type
_atom_site_occupancy
_atom_site_site_symmetry_order
_atom_site_calc_flag
_atom_site_refinement_flags_posn
_atom_site_refinement_flags_adp
Br1 Br 0.59847(3) -0.02997(3) 1.16936(4) 0.0733(2) Uani 1 1 d . .
C1 C 1.0796(3) 0.0567(3) 0.6338(4) 0.0569(9) Uani 1 1 d . .
H8 H 1.0869 0.0001 0.6047 0.068 Uiso 1 1 calc R U
C2 C 1.1356(3) 0.1255(3) 0.5993(4) 0.0637(10) Uani 1 1 d . .
H2 H 1.1812 0.1154 0.5462 0.076 Uiso 1 1 calc R U
C3 C 1.1236(3) 0.2087(3) 0.6437(4) 0.0608(10) Uani 1 1 d . .
H9 H 1.1621 0.2538 0.6203 0.073 Uiso 1 1 calc R U
C4 C 1.0570(3) 0.2271(2) 0.7211(4) 0.0506(8) Uani 1 1 d . .
H10 H 1.0498 0.2837 0.7501 0.061 Uiso 1 1 calc R U
C5 C 0.9999(2) 0.15831(19) 0.7556(3) 0.0406(7) Uani 1 1 d . .
C6 C 1.0133(3) 0.0753(2) 0.7124(3) 0.0462(7) Uani 1 1 d . .
C7 C 0.9467(3) 0.0140(2) 0.7638(4) 0.0480(8) Uani 1 1 d . .
C8 C 0.9212(2) 0.15788(19) 0.8363(3) 0.0388(7) Uani 1 1 d . .
H14 H 0.9534 0.1779 0.9298 0.047 Uiso 1 1 calc R U
C9 C 0.8213(3) 0.03902(18) 0.9037(3) 0.0416(7) Uani 1 1 d . .
C10 C 0.8255(3) -0.0432(2) 0.9637(4) 0.0520(9) Uani 1 1 d . .
H11 H 0.8740 -0.0842 0.9525 0.062 Uiso 1 1 calc R U
C11 C 0.7573(3) -0.0633(2) 1.0395(3) 0.0551(9) Uani 1 1 d . .
H12 H 0.7592 -0.1181 1.0794 0.066 Uiso 1 1 calc R U
C12 C 0.6862(3) -0.0021(3) 1.0563(3) 0.0513(8) Uani 1 1 d . .
C13 C 0.6782(3) 0.0785(2) 0.9931(3) 0.0480(8) Uani 1 1 d . .
H13 H 0.6281 0.1184 1.0027 0.058 Uiso 1 1 calc R U
C14 C 0.7461(2) 0.09929(19) 0.9149(3) 0.0390(7) Uani 1 1 d . .
C15 C 0.7321(2) 0.18550(18) 0.8358(3) 0.0381(7) Uani 1 1 d . .
C16 C 0.8220(2) 0.20968(19) 0.7736(3) 0.0419(7) Uani 1 1 d . .
H7 H 0.7996 0.1989 0.6749 0.050 Uiso 1 1 calc R U
C17 C 0.8363(3) 0.3068(2) 0.7984(5) 0.0698(12) Uani 1 1 d . .
H17A H 0.9090 0.3203 0.8411 0.084 Uiso 1 1 calc R U
H17B H 0.8139 0.3385 0.7128 0.084 Uiso 1 1 calc R U
C18 C 0.7734(5) 0.3303(3) 0.8870(5) 0.102(2) Uani 1 1 d . .
H18A H 0.8155 0.3621 0.9652 0.122 Uiso 1 1 calc R U
H18B H 0.7170 0.3680 0.8386 0.122 Uiso 1 1 calc R U
C19 C 0.6293(2) 0.18201(19) 0.7248(3) 0.0402(7) Uani 1 1 d . .
C20 C 0.5504(3) 0.2407(3) 0.7163(4) 0.0781(13) Uani 1 1 d . .
H17 H 0.5576 0.2835 0.7830 0.094 Uiso 1 1 calc R U
C21 C 0.4607(4) 0.2371(4) 0.6107(5) 0.1040(19) Uani 1 1 d . .
H4 H 0.4084 0.2777 0.6086 0.125 Uiso 1 1 calc R U
C22 C 0.4451(3) 0.1772(4) 0.5098(5) 0.0798(14) Uani 1 1 d . .
C23 C 0.5221(3) 0.1166(3) 0.5175(4) 0.0719(12) Uani 1 1 d . .
H5 H 0.5128 0.0732 0.4515 0.086 Uiso 1 1 calc R U
C24 C 0.6140(3) 0.1193(2) 0.6230(4) 0.0570(9) Uani 1 1 d . .
H6 H 0.6660 0.0785 0.6252 0.068 Uiso 1 1 calc R U
C25 C 0.3469(4) 0.1764(5) 0.3911(5) 0.134(3) Uani 1 1 d . .
H1 H 0.2869 0.1822 0.4254 0.201 Uiso 1 1 calc R U
H18 H 0.3429 0.1224 0.3422 0.201 Uiso 1 1 calc R U
H3 H 0.3489 0.2241 0.3308 0.201 Uiso 1 1 calc R U
N1 N 0.8958(2) 0.06454(17) 0.8367(2) 0.0442(6) Uani 1 1 d . .
O1 O 0.9365(2) -0.06416(16) 0.7462(3) 0.0737(8) Uani 1 1 d . .
O2 O 0.7317(2) 0.25427(14) 0.9326(2) 0.0550(6) Uani 1 1 d . .

loop_
_atom_site_aniso_label
_atom_site_aniso_U_11
_atom_site_aniso_U_22
_atom_site_aniso_U_33
_atom_site_aniso_U_23
_atom_site_aniso_U_13
_atom_site_aniso_U_12
Br1 0.0696(3) 0.0896(4) 0.0612(3) 0.0234(2) 0.0183(2) -0.0189(2)
C1 0.060(2) 0.053(2) 0.059(2) -0.0060(17) 0.0183(18) 0.0075(17)
C2 0.060(2) 0.075(3) 0.059(2) 0.0079(19) 0.0203(19) 0.0005(19)
C3 0.056(2) 0.061(2) 0.063(2) 0.0167(18) 0.0119(19) -0.0051(18)
C4 0.0485(19) 0.0412(18) 0.058(2) 0.0069(15) 0.0076(16) -0.0017(14)
C5 0.0374(16) 0.0383(16) 0.0408(15) 0.0052(12) 0.0018(13) 0.0003(13)
C6 0.0473(18) 0.0400(18) 0.0480(17) 0.0013(14) 0.0074(15) -0.0007(15)
C7 0.055(2) 0.0339(18) 0.057(2) -0.0024(13) 0.0172(17) 0.0036(14)
C8 0.0458(17) 0.0291(15) 0.0380(15) -0.0001(11) 0.0053(13) -0.0015(12)
C9 0.0450(18) 0.0367(16) 0.0385(16) 0.0051(12) 0.0040(13) -0.0056(13)
C10 0.058(2) 0.0383(18) 0.0531(19) 0.0135(14) 0.0043(17) -0.0001(15)
C11 0.061(2) 0.0425(18) 0.054(2) 0.0201(15) 0.0014(17) -0.0058(17)
C12 0.052(2) 0.0596(19) 0.0361(16) 0.0113(15) 0.0013(15) -0.0131(17)
C13 0.0499(19) 0.053(2) 0.0381(16) 0.0046(14) 0.0077(14) -0.0034(15)
C14 0.0435(17) 0.0339(15) 0.0353(15) 0.0055(11) 0.0035(13) -0.0035(13)
C15 0.0487(17) 0.0312(15) 0.0331(14) 0.0012(11) 0.0091(13) 0.0024(13)
C16 0.0450(17) 0.0389(16) 0.0383(15) 0.0079(12) 0.0054(14) 0.0001(13)
C17 0.069(3) 0.0367(19) 0.111(3) 0.023(2) 0.036(2) 0.0111(17)
C18 0.208(6) 0.042(2) 0.076(3) -0.0160(19) 0.074(4) -0.033(3)
C19 0.0432(16) 0.0380(16) 0.0391(15) 0.0082(12) 0.0108(13) 0.0019(13)
C20 0.078(3) 0.104(3) 0.051(2) 0.001(2) 0.014(2) 0.043(3)
C21 0.069(3) 0.176(6) 0.065(3) 0.019(3) 0.016(2) 0.066(3)
C22 0.040(2) 0.136(4) 0.059(2) 0.037(3) 0.0060(19) -0.002(2)
C23 0.080(3) 0.070(2) 0.050(2) 0.0091(19) -0.007(2) -0.029(2)
C24 0.062(2) 0.0437(19) 0.0555(19) 0.0009(16) -0.0002(17) 0.0001(16)
C25 0.052(3) 0.259(8) 0.074(3) 0.054(4) -0.012(2) -0.021(4)
N1 0.0539(17) 0.0267(12) 0.0509(16) 0.0040(10) 0.0127(13) -0.0017(11)
O1 0.097(2) 0.0336(13) 0.103(2) -0.0079(13) 0.0477(18) -0.0024(13)
O2 0.0932(18) 0.0367(12) 0.0380(11) -0.0024(9) 0.0227(12) -0.0036(12)

loop_
_atom_type_symbol
_atom_type_description
_atom_type_scat_dispersion_real
_atom_type_scat_dispersion_imag
_atom_type_scat_source
C C 0.0033 0.0016 'International Tables Vol C Tables 4.2.6.8 and 6.1.1.4'
H H 0.0000 0.0000 'International Tables Vol C Tables 4.2.6.8 and 6.1.1.4'
N N 0.0061 0.0033 'International Tables Vol C Tables 4.2.6.8 and 6.1.1.4'
O O 0.0106 0.0060 'International Tables Vol C Tables 4.2.6.8 and 6.1.1.4'
Br Br -0.2901 2.4595 'International Tables Vol C Tables 4.2.6.8 and 6.1.1.4'

loop_
_geom_angle_atom_site_label_1
_geom_angle_atom_site_label_2
_geom_angle_atom_site_label_3
_geom_angle
C6 C1 C2 117.6(3)
C6 C1 H8 121.2
C2 C1 H8 121.2
C3 C2 C1 120.1(4)
C3 C2 H2 119.9
C1 C2 H2 119.9
C4 C3 C2 122.2(4)
C4 C3 H9 118.9
C2 C3 H9 118.9
C3 C4 C5 118.1(3)
C3 C4 H10 121.0
C5 C4 H10 121.0
C6 C5 C4 119.4(3)
C6 C5 C8 110.0(3)
C4 C5 C8 130.5(3)
C5 C6 C1 122.6(3)
C5 C6 C7 109.4(3)
C1 C6 C7 128.0(3)
O1 C7 N1 125.8(3)
O1 C7 C6 128.9(3)
N1 C7 C6 105.4(3)
N1 C8 C5 101.7(2)
N1 C8 C16 109.5(2)
C5 C8 C16 115.2(2)
N1 C8 H14 110.1
C5 C8 H14 110.1
C16 C8 H14 110.1
C14 C9 C10 120.6(3)
C14 C9 N1 118.4(3)
C10 C9 N1 120.9(3)
C11 C10 C9 119.4(3)
C11 C10 H11 120.3
C9 C10 H11 120.3
C12 C11 C10 119.9(3)
C12 C11 H12 120.0
C10 C11 H12 120.0
C11 C12 C13 121.3(3)
C11 C12 Br1 118.7(3)
C13 C12 Br1 120.0(3)
C12 C13 C14 119.2(3)
C12 C13 H13 120.4
C14 C13 H13 120.4
C9 C14 C13 119.3(3)
C9 C14 C15 121.2(3)
C13 C14 C15 119.4(3)
O2 C15 C19 111.2(2)
O2 C15 C14 107.2(2)
C19 C15 C14 108.4(2)
O2 C15 C16 104.6(2)
C19 C15 C16 110.3(2)
C14 C15 C16 115.2(2)
C17 C16 C8 112.8(3)
C17 C16 C15 104.1(3)
C8 C16 C15 112.6(2)
C17 C16 H7 109.0
C8 C16 H7 109.0
C15 C16 H7 109.0
C18 C17 C16 106.5(3)
C18 C17 H17A 110.4
C16 C17 H17A 110.4
C18 C17 H17B 110.4
C16 C17 H17B 110.4
H17A C17 H17B 108.6
O2 C18 C17 110.3(3)
O2 C18 H18A 109.6
C17 C18 H18A 109.6
O2 C18 H18B 109.6
C17 C18 H18B 109.6
H18A C18 H18B 108.1
C20 C19 C24 117.0(3)
C20 C19 C15 123.0(3)
C24 C19 C15 119.9(3)
C19 C20 C21 120.9(4)
C19 C20 H17 119.5
C21 C20 H17 119.5
C22 C21 C20 122.8(4)
C22 C21 H4 118.6
C20 C21 H4 118.6
C21 C22 C23 117.4(4)
C21 C22 C25 122.0(5)
C23 C22 C25 120.6(6)
C22 C23 C24 120.8(4)
C22 C23 H5 119.6
C24 C23 H5 119.6
C19 C24 C23 121.0(4)
C19 C24 H6 119.5
C23 C24 H6 119.5
C22 C25 H1 109.5
C22 C25 H18 109.5
H1 C25 H18 109.5
C22 C25 H3 109.5
H1 C25 H3 109.5
H18 C25 H3 109.5
C7 N1 C9 128.6(3)
C7 N1 C8 113.5(3)
C9 N1 C8 117.8(3)
C18 O2 C15 107.6(3)

loop_
_geom_bond_atom_site_label_1
_geom_bond_atom_site_label_2
_geom_bond_distance
Br1 C12 1.899(4)
C1 C6 1.375(5)
C1 C2 1.392(5)
C1 H8 0.9300
C2 C3 1.376(6)
C2 H2 0.9300
C3 C4 1.368(6)
C3 H9 0.9300
C4 C5 1.400(5)
C4 H10 0.9300
C5 C6 1.374(4)
C5 C8 1.499(4)
C6 C7 1.483(5)
C7 O1 1.214(4)
C7 N1 1.374(4)
C8 N1 1.471(4)
C8 C16 1.526(4)
C8 H14 0.9800
C9 C14 1.391(4)
C9 C10 1.396(4)
C9 N1 1.405(4)
C10 C11 1.379(5)
C10 H11 0.9300
C11 C12 1.377(6)
C11 H12 0.9300
C12 C13 1.384(5)
C13 C14 1.395(4)
C13 H13 0.9300
C14 C15 1.532(4)
C15 O2 1.443(3)
C15 C19 1.520(4)
C15 C16 1.545(4)
C16 C17 1.514(5)
C16 H7 0.9800
C17 C18 1.434(6)
C17 H17A 0.9700
C17 H17B 0.9700
C18 O2 1.423(5)
C18 H18A 0.9700
C18 H18B 0.9700
C19 C20 1.369(5)
C19 C24 1.387(5)
C20 C21 1.373(6)
C20 H17 0.9300
C21 C22 1.351(7)
C21 H4 0.9300
C22 C23 1.370(6)
C22 C25 1.519(6)
C23 C24 1.392(5)
C23 H5 0.9300
C24 H6 0.9300
C25 H1 0.9600
C25 H18 0.9600
C25 H3 0.9600

loop_
_geom_hbond_atom_site_label_D
_geom_hbond_atom_site_label_H
_geom_hbond_atom_site_label_A
_geom_hbond_distance_DH
_geom_hbond_distance_HA
_geom_hbond_distance_DA
_geom_hbond_angle_DHA
_geom_hbond_site_symmetry_A
C16 H7 O2 0.98 2.49 3.392(4) 153.2 4_565
C10 H11 O1 0.93 2.48 2.995(5) 115.1 .
C16 H7 O2 0.98 2.49 3.392(4) 153.2 4_565
C10 H11 O1 0.93 2.48 2.995(5) 115.1 .
C10 H11 O1 0.93 2.48 2.995(5) 115.1 .
C16 H7 O2 0.98 2.49 3.392(4) 153.2 4_565

loop_
_geom_torsion_atom_site_label_1
_geom_torsion_atom_site_label_2
_geom_torsion_atom_site_label_3
_geom_torsion_atom_site_label_4
_geom_torsion
C6 C1 C2 C3 0.1(6)
C1 C2 C3 C4 -0.5(6)
C2 C3 C4 C5 0.1(5)
C3 C4 C5 C6 0.7(5)
C3 C4 C5 C8 -179.2(3)
C4 C5 C6 C1 -1.2(5)
C8 C5 C6 C1 178.7(3)
C4 C5 C6 C7 178.8(3)
C8 C5 C6 C7 -1.3(4)
C2 C1 C6 C5 0.8(5)
C2 C1 C6 C7 -179.1(3)
C5 C6 C7 O1 179.3(4)
C1 C6 C7 O1 -0.8(6)
C5 C6 C7 N1 0.0(4)
C1 C6 C7 N1 179.9(3)
C6 C5 C8 N1 2.0(3)
C4 C5 C8 N1 -178.1(3)
C6 C5 C8 C16 -116.2(3)
C4 C5 C8 C16 63.6(4)
C14 C9 C10 C11 -2.8(5)
N1 C9 C10 C11 174.0(3)
C9 C10 C11 C12 -0.4(5)
C10 C11 C12 C13 3.0(5)
C10 C11 C12 Br1 -176.7(3)
C11 C12 C13 C14 -2.3(5)
Br1 C12 C13 C14 177.4(2)
C10 C9 C14 C13 3.4(5)
N1 C9 C14 C13 -173.4(3)
C10 C9 C14 C15 -172.7(3)
N1 C9 C14 C15 10.5(4)
C12 C13 C14 C9 -0.9(4)
C12 C13 C14 C15 175.3(3)
C9 C14 C15 O2 -130.0(3)
C13 C14 C15 O2 53.9(3)
C9 C14 C15 C19 109.9(3)
C13 C14 C15 C19 -66.2(3)
C9 C14 C15 C16 -14.2(4)
C13 C14 C15 C16 169.7(3)
N1 C8 C16 C17 166.8(3)
C5 C8 C16 C17 -79.4(3)
N1 C8 C16 C15 49.3(3)
C5 C8 C16 C15 163.1(3)
O2 C15 C16 C17 -22.0(3)
C19 C15 C16 C17 97.6(3)
C14 C15 C16 C17 -139.3(3)
O2 C15 C16 C8 100.5(3)
C19 C15 C16 C8 -139.9(2)
C14 C15 C16 C8 -16.8(3)
C8 C16 C17 C18 -113.1(4)
C15 C16 C17 C18 9.3(4)
C16 C17 C18 O2 7.2(6)
O2 C15 C19 C20 3.4(4)
C14 C15 C19 C20 121.0(4)
C16 C15 C19 C20 -112.1(4)
O2 C15 C19 C24 -179.2(3)
C14 C15 C19 C24 -61.6(4)
C16 C15 C19 C24 65.3(4)
C24 C19 C20 C21 -0.3(7)
C15 C19 C20 C21 177.2(4)
C19 C20 C21 C22 -0.5(8)
C20 C21 C22 C23 1.8(8)
C20 C21 C22 C25 -177.8(5)
C21 C22 C23 C24 -2.3(6)
C25 C22 C23 C24 177.3(4)
C20 C19 C24 C23 -0.2(6)
C15 C19 C24 C23 -177.8(3)
C22 C23 C24 C19 1.5(6)
O1 C7 N1 C9 -1.2(5)
C6 C7 N1 C9 178.1(3)
O1 C7 N1 C8 -178.0(3)
C6 C7 N1 C8 1.4(4)
C14 C9 N1 C7 -150.1(3)
C10 C9 N1 C7 33.1(5)
C14 C9 N1 C8 26.5(4)
C10 C9 N1 C8 -150.3(3)
C5 C8 N1 C7 -2.1(3)
C16 C8 N1 C7 120.2(3)
C5 C8 N1 C9 -179.2(2)
C16 C8 N1 C9 -56.9(3)
C17 C18 O2 C15 -22.1(5)
C19 C15 O2 C18 -92.0(4)
C14 C15 O2 C18 149.7(4)
C16 C15 O2 C18 27.0(4)
